data_7717891
loop_
_publ_author_name
'Hazarika, Uddit Narayan'
'Khakhlary, Prithiviraj'
'Pegu, Anisha'
'Devi, Shrutipriya'
'Konwer, Surajit'
'Singh, Moirangthem Kameshwor'
'Gogoi, Simi'
'Pegu, Mintumoni'

_publ_section_title
;
 An anionic metal-organic framework and its r-graphene oxide composite for
 selective adsorption and separation of methyl blue from aqueous solution
;
_journal_name_full 'Dalton Transactions'
_journal_paper_doi 10.1039/D4DT03471F
_journal_year 2025
_chemical_formula_sum 'C15 H15 Mn3 N9 O18'
_chemical_formula_weight 774.18
_space_group_IT_number 167
_space_group_name_Hall '-R 3 2"c'
_space_group_name_H-M_alt 'R -3 c :H'
_symmetry_cell_setting trigonal
_symmetry_space_group_name_H-M 'R -3 c :H'
_atom_sites_solution_hydrogens geom
_atom_sites_solution_primary direct
_atom_sites_solution_secondary difmap
_audit_block_doi 10.5517/ccdc.csd.cc2fzrz5
_audit_creation_method SHELXL-97
_audit_update_record
;
2023-05-18 deposited with the CCDC.	2024-12-30 downloaded from the CCDC.
;
_cell_angle_alpha 90.00
_cell_angle_beta 90.00
_cell_angle_gamma 120.00
_cell_formula_units_Z 2
_cell_length_a 8.3840(16)
_cell_length_b 8.3840(16)
_cell_length_c 23.021(6)
_cell_measurement_reflns_used 8640
_cell_measurement_temperature 298(2)
_cell_measurement_theta_max 27.03
_cell_measurement_theta_min 2.65
_cell_volume 1401.4(5)
_computing_cell_refinement 'Bruker SAINT'
_computing_data_collection 'Bruker APEX2'
_computing_data_reduction 'Bruker SAINT'
_computing_molecular_graphics 'Bruker SHELXTL'
_computing_publication_material 'Bruker SHELXTL'
_computing_structure_refinement 'SHELXL-97 (Sheldrick, 1997)'
_computing_structure_solution 'SHELXS-97 (Sheldrick, 1990)'
_diffrn_ambient_temperature 298(2)
_diffrn_measured_fraction_theta_full 0.976
_diffrn_measured_fraction_theta_max 0.976
_diffrn_measurement_device_type 'Bruker APEX-II CCD'
_diffrn_measurement_method '\f and \w scans'
_diffrn_radiation_monochromator graphite
_diffrn_radiation_source 'fine-focus sealed tube'
_diffrn_radiation_type MoK\a
_diffrn_radiation_wavelength 0.71073
_diffrn_reflns_av_R_equivalents 0.0332
_diffrn_reflns_av_sigmaI/netI 0.0129
_diffrn_reflns_limit_h_max 10
_diffrn_reflns_limit_h_min -10
_diffrn_reflns_limit_k_max 10
_diffrn_reflns_limit_k_min -10
_diffrn_reflns_limit_l_max 27
_diffrn_reflns_limit_l_min -27
_diffrn_reflns_number 8981
_diffrn_reflns_theta_full 25.24
_diffrn_reflns_theta_max 25.24
_diffrn_reflns_theta_min 5.31
_exptl_absorpt_coefficient_mu 1.428
_exptl_absorpt_correction_type none
_exptl_crystal_colour colourless
_exptl_crystal_density_diffrn 1.897
_exptl_crystal_density_method 'not measured'
_exptl_crystal_description block
_exptl_crystal_F_000 768
_exptl_crystal_size_max .12
_exptl_crystal_size_mid .08
_exptl_crystal_size_min .06
_refine_diff_density_max 0.960
_refine_diff_density_min -1.094
_refine_diff_density_rms 0.244
_refine_ls_extinction_method none
_refine_ls_goodness_of_fit_ref 1.262
_refine_ls_hydrogen_treatment mixed
_refine_ls_matrix_type full
_refine_ls_number_parameters 28
_refine_ls_number_reflns 279
_refine_ls_number_restraints 0
_refine_ls_restrained_S_all 1.262
_refine_ls_R_factor_all 0.0730
_refine_ls_R_factor_gt 0.0729
_refine_ls_shift/su_max 0.000
_refine_ls_shift/su_mean 0.000
_refine_ls_structure_factor_coef Fsqd
_refine_ls_weighting_details 'calc w=1/[\s^2^(Fo^2^)+(0.1340P)^2^+9.8187P] where P=(Fo^2^+2Fc^2^)/3'
_refine_ls_weighting_scheme calc
_refine_ls_wR_factor_gt 0.1999
_refine_ls_wR_factor_ref 0.2000
_reflns_number_gt 277
_reflns_number_total 279
_reflns_threshold_expression >2sigma(I)
_cod_data_source_file d4dt03471f2.cif
_cod_data_source_block Mn-F
_cod_depositor_comments
;
The following automatic conversions were performed:

data item '_symmetry_cell_setting' value 'Trigonal' was changed to
'trigonal' in accordance with the
/home/data/users/saulius/crontab/automatic-downloads/rss-feeds/RSC/lib/dictionaries/cif_core.dic
dictionary named 'cif_core.dic' version 2.4.2 last updated on
2011-04-26.

Automatic conversion script
Id: cif_fix_values 8170 2020-07-09 18:12:32Z antanas 
;
_cod_original_sg_symbol_H-M R-3c
_cod_database_code 7717891

loop_
_symmetry_equiv_pos_as_xyz
'x, y, z'
'-y, x-y, z'
'-x+y, -x, z'
'y, x, -z+1/2'
'x-y, -y, -z+1/2'
'-x, -x+y, -z+1/2'
'x+2/3, y+1/3, z+1/3'
'-y+2/3, x-y+1/3, z+1/3'
'-x+y+2/3, -x+1/3, z+1/3'
'y+2/3, x+1/3, -z+5/6'
'x-y+2/3, -y+1/3, -z+5/6'
'-x+2/3, -x+y+1/3, -z+5/6'
'x+1/3, y+2/3, z+2/3'
'-y+1/3, x-y+2/3, z+2/3'
'-x+y+1/3, -x+2/3, z+2/3'
'y+1/3, x+2/3, -z+7/6'
'x-y+1/3, -y+2/3, -z+7/6'
'-x+1/3, -x+y+2/3, -z+7/6'
'-x, -y, -z'
'y, -x+y, -z'
'x-y, x, -z'
'-y, -x, z-1/2'
'-x+y, y, z-1/2'
'x, x-y, z-1/2'
'-x+2/3, -y+1/3, -z+1/3'
'y+2/3, -x+y+1/3, -z+1/3'
'x-y+2/3, x+1/3, -z+1/3'
'-y+2/3, -x+1/3, z-1/6'
'-x+y+2/3, y+1/3, z-1/6'
'x+2/3, x-y+1/3, z-1/6'
'-x+1/3, -y+2/3, -z+2/3'
'y+1/3, -x+y+2/3, -z+2/3'
'x-y+1/3, x+2/3, -z+2/3'
'-y+1/3, -x+2/3, z+1/6'
'-x+y+1/3, y+2/3, z+1/6'
'x+1/3, x-y+2/3, z+1/6'

loop_
_atom_site_label
_atom_site_type_symbol
_atom_site_fract_x
_atom_site_fract_y
_atom_site_fract_z
_atom_site_U_iso_or_equiv
_atom_site_adp_type
_atom_site_occupancy
_atom_site_symmetry_multiplicity
_atom_site_calc_flag
_atom_site_refinement_flags
_atom_site_disorder_assembly
_atom_site_disorder_group
Mn1 Mn 0.6667 0.3333 0.3333 0.0124(9) Uani 1 6 d S . .
O1 O 0.6558(4) 0.5439(5) 0.38769(15) 0.0294(11) Uani 1 1 d . . .
C1 C 0.7853(8) 0.6667 0.4167 0.0201(14) Uani 1 2 d S . .
H1 H 0.8962 0.6667 0.4167 0.024 Uiso 1 2 calc SR . .
C2 C 0.3333 0.6667 0.3643(7) 0.058(4) Uani 1 3 d SG . .
H2 H 0.3333 0.6667 0.3217 0.070 Uiso 1 3 calc SR . .
N1 N 0.3333 0.5734(19) 0.4167 0.140(7) Uani 1 2 d S . .

loop_
_atom_site_aniso_label
_atom_site_aniso_U_11
_atom_site_aniso_U_22
_atom_site_aniso_U_33
_atom_site_aniso_U_23
_atom_site_aniso_U_13
_atom_site_aniso_U_12
Mn1 0.0126(10) 0.0126(10) 0.0121(12) 0.000 0.000 0.0063(5)
O1 0.0275(19) 0.0267(19) 0.035(2) -0.0163(14) -0.0072(14) 0.0144(15)
C1 0.017(2) 0.020(3) 0.024(3) -0.005(2) -0.0024(12) 0.0101(16)
C2 0.070(7) 0.070(7) 0.035(8) 0.000 0.000 0.035(3)
N1 0.154(14) 0.079(5) 0.212(18) 0.011(8) 0.021(16) 0.077(7)

loop_
_atom_type_symbol
_atom_type_description
_atom_type_scat_dispersion_real
_atom_type_scat_dispersion_imag
_atom_type_scat_source
C C 0.0033 0.0016 'International Tables Vol C Tables 4.2.6.8 and 6.1.1.4'
H H 0.0000 0.0000 'International Tables Vol C Tables 4.2.6.8 and 6.1.1.4'
Cl Cl 0.1484 0.1585 'International Tables Vol C Tables 4.2.6.8 and 6.1.1.4'
Mn Mn 0.3368 0.7283 'International Tables Vol C Tables 4.2.6.8 and 6.1.1.4'
N N 0.0061 0.0033 'International Tables Vol C Tables 4.2.6.8 and 6.1.1.4'
O O 0.0106 0.0060 'International Tables Vol C Tables 4.2.6.8 and 6.1.1.4'

loop_
_citation_id
_citation_doi
_citation_year
1 10.1039/D3MA00562C 2023

loop_
_geom_angle_atom_site_label_1
_geom_angle_atom_site_label_2
_geom_angle_atom_site_label_3
_geom_angle
_geom_angle_site_symmetry_1
_geom_angle_site_symmetry_3
_geom_angle_publ_flag
O1 Mn1 O1 180.00(18) 33_545 3_665 ?
O1 Mn1 O1 89.08(13) 33_545 2_655 ?
O1 Mn1 O1 90.92(13) 3_665 2_655 ?
O1 Mn1 O1 90.92(13) 33_545 32 ?
O1 Mn1 O1 89.08(13) 3_665 32 ?
O1 Mn1 O1 180.00(14) 2_655 32 ?
O1 Mn1 O1 89.08(13) 33_545 . ?
O1 Mn1 O1 90.92(13) 3_665 . ?
O1 Mn1 O1 90.92(13) 2_655 . ?
O1 Mn1 O1 89.08(13) 32 . ?
O1 Mn1 O1 90.92(13) 33_545 31_655 ?
O1 Mn1 O1 89.08(13) 3_665 31_655 ?
O1 Mn1 O1 89.08(13) 2_655 31_655 ?
O1 Mn1 O1 90.92(13) 32 31_655 ?
O1 Mn1 O1 179.999(1) . 31_655 ?
C1 O1 Mn1 126.5(3) . . ?
O1 C1 O1 125.7(6) . 11_565 ?
O1 C1 H1 117.2 . . ?
O1 C1 H1 117.2 11_565 . ?
N1 C2 N1 56.2(11) . 2_665 ?
N1 C2 N1 56.2(11) . 3_565 ?
N1 C2 N1 56.2(11) 2_665 3_565 ?
N1 C2 H2 147.1 . . ?
N1 C2 H2 147.1 2_665 . ?
N1 C2 H2 147.1 3_565 . ?
N1 N1 N1 59.998(2) 2_665 3_565 ?
N1 N1 C2 61.9(5) 2_665 . ?
N1 N1 C2 61.9(5) 3_565 . ?
N1 N1 C2 61.9(5) 2_665 10_455 ?
N1 N1 C2 61.9(5) 3_565 10_455 ?
C2 N1 C2 114.1(13) . 10_455 ?

loop_
_geom_bond_atom_site_label_1
_geom_bond_atom_site_label_2
_geom_bond_distance
_geom_bond_site_symmetry_2
_geom_bond_publ_flag
Mn1 O1 2.203(3) 33_545 ?
Mn1 O1 2.203(3) 3_665 ?
Mn1 O1 2.203(3) 2_655 ?
Mn1 O1 2.203(3) 32 ?
Mn1 O1 2.203(3) . ?
Mn1 O1 2.203(3) 31_655 ?
O1 C1 1.251(4) . ?
C1 O1 1.251(4) 11_565 ?
C1 H1 0.9300 . ?
C2 N1 1.438(15) . ?
C2 N1 1.438(16) 2_665 ?
C2 N1 1.438(16) 3_565 ?
C2 H2 0.9800 . ?
N1 N1 1.35(3) 2_665 ?
N1 N1 1.35(3) 3_565 ?
N1 C2 1.438(16) 10_455 ?

loop_
_geom_torsion_atom_site_label_1
_geom_torsion_atom_site_label_2
_geom_torsion_atom_site_label_3
_geom_torsion_atom_site_label_4
_geom_torsion
_geom_torsion_site_symmetry_1
_geom_torsion_site_symmetry_2
_geom_torsion_site_symmetry_3
_geom_torsion_site_symmetry_4
_geom_torsion_publ_flag
O1 Mn1 O1 C1 -152.6(3) 33_545 . . . ?
O1 Mn1 O1 C1 27.4(3) 3_665 . . . ?
O1 Mn1 O1 C1 118.3(2) 2_655 . . . ?
O1 Mn1 O1 C1 -61.7(2) 32 . . . ?
O1 Mn1 O1 C1 43(12) 31_655 . . . ?
Mn1 O1 C1 O1 177.2(3) . . . 11_565 ?
N1 C2 N1 N1 -69.1(4) 3_565 . . 2_665 ?
N1 C2 N1 N1 69.1(4) 2_665 . . 3_565 ?
N1 C2 N1 C2 34.5(2) 2_665 . . 10_455 ?
N1 C2 N1 C2 -34.5(2) 3_565 . . 10_455 ?
